data_1576612
loop_
_publ_author_name
'Valerio, Leyla R.'
'Dopp, Claire M.'
'Brennessel, William W.'
'Matson, Ellen M.'

_publ_section_title
;
 Tuning reactivity at uranium through heterometal substitution in a
 redox-active thiomolybdate metalloligand.
;
_journal_issue 15
_journal_name_full 'Chemical science'
_journal_page_first 7496
_journal_page_last 7508
_journal_paper_doi 10.1039/d5sc09711h
_journal_volume 17
_journal_year 2026
_chemical_formula_moiety 'C52 H70 Mo2 N2 S4 U Zr, 1.5(C7 H8)'
_chemical_formula_sum 'C62.5 H82 Mo2 N2 S4 U Zr'
_chemical_formula_weight 1510.67
_space_group_crystal_system triclinic
_space_group_IT_number 2
_space_group_name_Hall '-P 1'
_space_group_name_H-M_alt 'P -1'
_atom_sites_solution_hydrogens geom
_atom_sites_solution_primary dual
_atom_sites_solution_secondary difmap
_audit_creation_date 2025-05-17
_audit_creation_method
;
Olex2 1.5-ac6-020
(compiled 2024.02.14 svn.r2f8d729c for Rigaku Oxford Diffraction, GUI svn.r6966)
;
_audit_update_record
;
2025-12-04 deposited with the CCDC.	2026-02-19 downloaded from the CCDC.
;
_cell_angle_alpha 72.4760(10)
_cell_angle_beta 88.3000(10)
_cell_angle_gamma 67.3040(10)
_cell_formula_units_Z 2
_cell_length_a 11.1822(2)
_cell_length_b 13.5657(2)
_cell_length_c 22.4202(2)
_cell_measurement_reflns_used 64425
_cell_measurement_temperature 100.00(10)
_cell_measurement_theta_max 79.8420
_cell_measurement_theta_min 2.0800
_cell_volume 2977.54(8)
_computing_cell_refinement 'CrysAlisPro 1.171.43.136a (Rigaku OD, 2024)'
_computing_data_collection 'CrysAlisPro system (CCD 43.136a 64-bit (release 23-08-2024))'
_computing_data_reduction 'CrysAlisPro 1.171.43.136a (Rigaku OD, 2024)'
_computing_molecular_graphics 'Olex2 1.5-ac6-020 (Dolomanov et al., 2009)'
_computing_publication_material 'Olex2 1.5-ac6-020 (Dolomanov et al., 2009)'
_computing_structure_refinement 'SHELXL 2019/3 (Sheldrick, 2015b)'
_computing_structure_solution 'SHELXT 2018/2 (Sheldrick, 2015a)'
_diffrn_ambient_environment N~2~
_diffrn_ambient_temperature 100.00(10)
_diffrn_detector 'Hybrid Pixel Array Detector'
_diffrn_detector_area_resol_mean 10.0000
_diffrn_detector_type HyPix
_diffrn_measured_fraction_theta_full 0.996
_diffrn_measured_fraction_theta_max 0.976
_diffrn_measurement_details
;
List of Runs (angles in degrees, time in seconds):

  # Type    Start    End  Width  t~exp~   \w     \q     \k     \f   Frames
#--------------------------------------------------------------------------
  1  \w    -78.00  25.00   0.50    0.29    --  -47.28  95.00  71.00  206
  2  \w     -9.00  79.00   0.50    0.29    --   47.28 -95.00 -38.00  176
  3  \w   -163.00 -83.00   0.50    1.16    --  -91.75 -95.00 -38.00  160
  4  \w    -80.00 -19.00   0.50    1.16    --  -91.75  95.00  71.00  122
  5  \w     42.00 106.00   0.50    1.16    --  113.25 -95.00 -38.00  128
  6  \w    105.00 178.00   0.50    1.16    --  113.25  95.00  71.00  146
  7  \w    -58.00  25.00   0.50    0.29    --  -47.28  57.00  30.00  166
  8  \w    -11.00  28.00   0.50    0.29    --  -47.28  19.00 -90.00   78
  9  \w    -11.00  28.00   0.50    0.29    --  -47.28  19.00 150.00   78
 10  \w    -11.00  28.00   0.50    0.29    --  -47.28  19.00  60.00   78
 11  \w    -11.00  28.00   0.50    0.29    --  -47.28  19.00 -30.00   78
 12  \w    -11.00  28.00   0.50    0.29    --  -47.28  19.00 120.00   78
 13  \w    -32.00  26.00   0.50    0.29    --  -47.28  38.00   0.00  116
 14  \w    -58.00  25.00   0.50    0.29    --  -47.28  57.00-120.00  166
 15  \w     34.00  93.00   0.50    0.29    --   47.28-125.00-150.00  118
 16  \w   -163.00 -83.00   0.50    1.16    --  -91.75 -94.00  60.00  160
 17  \w     42.00  81.00   0.50    1.16    --  113.25 -61.00 -30.00   78
 18  \w     42.00 106.00   0.50    1.16    --  113.25 -94.00  60.00  128
 19  \w     42.00 106.00   0.50    1.16    --  113.25 -94.00  60.00  128
 20  \w     42.00  81.00   0.50    1.16    --  113.25 -61.00 150.00   78
 21  \w    101.00 178.00   0.50    1.16    --  113.25  45.00 -30.00  154
 22  \w     42.00 106.00   0.50    1.16    --  113.25 -94.00-180.00  128
 23  \w     42.00  81.00   0.50    1.16    --  113.25 -61.00  90.00   78
 24  \w    101.00 178.00   0.50    1.16    --  113.25  45.00 -30.00  154
 25  \w     42.00 106.00   0.50    1.16    --  113.25 -94.00-120.00  128
 26  \w     42.00 106.00   0.50    1.16    --  113.25 -94.00 120.00  128
 27  \w     42.00 106.00   0.50    1.16    --  113.25 -94.00   0.00  128
 28  \w    100.00 178.00   0.50    1.16    --  113.25  15.00 120.00  156
 29  \w     41.00 113.00   0.50    1.16    --  113.25   0.00 -90.00  144
 30  \w     44.00 111.00   0.50    1.16    --  113.25-125.00 -90.00  134
 31  \w     42.00  81.00   0.50    1.16    --  113.25 -61.00-120.00   78
 32  \w     42.00 106.00   0.50    1.16    --  113.25 -94.00 -60.00  128
 33  \w     42.00  81.00   0.50    1.16    --  113.25 -61.00 120.00   78
 34  \w     97.00 178.00   0.50    1.16    --  113.25  61.00  30.00  162
 35  \w     42.00 106.00   0.50    1.16    --  113.25 -94.00 120.00  128
 36  \w     42.00 106.00   0.50    1.16    --  113.25 -94.00  90.00  128
 37  \w     41.00 113.00   0.50    1.16    --  113.25   0.00 150.00  144
 38  \w     42.00  81.00   0.50    1.16    --  113.25 -61.00  30.00   78
 39  \w     42.00 106.00   0.50    1.16    --  113.25 -94.00  30.00  128
 40  \w     42.00  81.00   0.50    1.16    --  113.25 -61.00 -60.00   78
 41  \w     97.00 178.00   0.50    1.16    --  113.25  61.00-150.00  162
 42  \w     42.00 106.00   0.50    1.16    --  113.25 -94.00 150.00  128
 43  \w     42.00 106.00   0.50    1.16    --  113.25 -94.00 150.00  128
 44  \w     44.00 111.00   0.50    1.16    --  113.25-125.00  60.00  134
 45  \w     44.00 111.00   0.50    1.16    --  113.25-125.00  60.00  134
 46  \w    101.00 178.00   0.50    1.16    --  113.25  30.00 120.00  154
 47  \w     95.00 178.00   0.50    1.16    --  113.25 125.00  30.00  166
 48  \w     91.00 178.00   0.50    1.16    --  113.25  77.00 120.00  174
 49  \w     44.00 111.00   0.50    1.16    --  113.25-125.00 -60.00  134
 50  \w     42.00 106.00   0.50    1.16    --  113.25 -94.00 -90.00  128
 51  \w     44.00 111.00   0.50    1.16    --  113.25-125.00 120.00  134
 52  \w    101.00 178.00   0.50    1.16    --  113.25  45.00 150.00  154
 53  \w     42.00  81.00   0.50    1.16    --  113.25 -61.00-180.00   78
 54  \w   -119.00 -25.00   0.50    0.29    --  -47.28 -77.00-120.00  188
 55  \w   -119.00 -32.00   0.50    0.29    --  -47.28 -57.00  30.00  174
 56  \w   -119.00 -32.00   0.50    0.29    --  -47.28 -57.00 150.00  174
 57  \w   -119.00 -32.00   0.50    0.29    --  -47.28 -57.00 -90.00  174
 58  \w   -119.00 -25.00   0.50    0.29    --  -47.28 -77.00   0.00  188
 59  \w   -119.00 -25.00   0.50    0.29    --  -47.28 -77.00 120.00  188
 60  \w     25.00 120.00   0.50    0.29    --   47.28  77.00 -60.00  190
 61  \w     25.00 120.00   0.50    0.29    --   47.28  77.00 120.00  190
 62  \w     25.00 120.00   0.50    0.29    --   47.28  77.00  60.00  190
 63  \w     25.00 120.00   0.50    0.29    --   47.28  77.00   0.00  190
 64  \w     25.00 120.00   0.50    0.29    --   47.28  77.00-150.00  190
 65  \w   -163.00 -92.00   0.50    1.16    --  -91.75 -77.00  90.00  142
 66  \w   -163.00 -69.00   0.50    1.16    --  -91.75 -76.00-158.32  188
 67  \w   -163.00 -69.00   0.50    1.16    --  -91.75 -77.00  17.90  188
 68  \w   -163.00 -69.00   0.50    1.16    --  -91.75 -76.00 -87.27  188
 69  \w   -163.00 -69.00   0.50    1.16    --  -91.75 -77.00 -30.00  188
 70  \w    100.00 178.00   0.50    1.16    --  113.25  15.00 -60.00  156
;
_diffrn_measurement_device 'four-circle diffractometer'
_diffrn_measurement_device_type 'XtaLAB Synergy, Dualflex, HyPix'
_diffrn_measurement_method '\w scans'
_diffrn_orient_matrix_type 'CrysAlisPro convention (1999,Acta A55,543-557)'
_diffrn_orient_matrix_UB_11 -0.0172157000
_diffrn_orient_matrix_UB_12 -0.0722158000
_diffrn_orient_matrix_UB_13 0.0646840000
_diffrn_orient_matrix_UB_21 -0.0683443000
_diffrn_orient_matrix_UB_22 0.1069838000
_diffrn_orient_matrix_UB_23 0.0191175000
_diffrn_orient_matrix_UB_31 -0.1324786000
_diffrn_orient_matrix_UB_32 0.0122673000
_diffrn_orient_matrix_UB_33 -0.0263335000
_diffrn_radiation_monochromator mirror
_diffrn_radiation_probe x-ray
_diffrn_radiation_type 'Cu K\a'
_diffrn_radiation_wavelength 1.54184
_diffrn_reflns_av_R_equivalents 0.0484
_diffrn_reflns_av_unetI/netI 0.0263
_diffrn_reflns_Laue_measured_fraction_full 0.996
_diffrn_reflns_Laue_measured_fraction_max 0.976
_diffrn_reflns_limit_h_max 13
_diffrn_reflns_limit_h_min -14
_diffrn_reflns_limit_k_max 17
_diffrn_reflns_limit_k_min -17
_diffrn_reflns_limit_l_max 28
_diffrn_reflns_limit_l_min -28
_diffrn_reflns_number 94519
_diffrn_reflns_point_group_measured_fraction_full 0.996
_diffrn_reflns_point_group_measured_fraction_max 0.976
_diffrn_reflns_theta_full 74.504
_diffrn_reflns_theta_max 80.178
_diffrn_reflns_theta_min 3.647
_diffrn_source 'micro-focus sealed X-ray tube'
_diffrn_source_type 'PhotonJet (Cu) X-ray Source'
_exptl_absorpt_coefficient_mu 13.931
_exptl_absorpt_correction_T_max 1.00000
_exptl_absorpt_correction_T_min 0.43997
_exptl_absorpt_correction_type multi-scan
_exptl_absorpt_process_details
;
CrysAlisPro 1.171.43.136a (Rigaku Oxford Diffraction, 2024)
Empirical absorption correction using spherical harmonics,
implemented in SCALE3 ABSPACK scaling algorithm.
;
_exptl_crystal_colour brown
_exptl_crystal_colour_primary brown
_exptl_crystal_density_diffrn 1.685
_exptl_crystal_description needle
_exptl_crystal_F_000 1502
_exptl_crystal_size_max 0.137
_exptl_crystal_size_mid 0.041
_exptl_crystal_size_min 0.019
_refine_diff_density_max 1.171
_refine_diff_density_min -1.466
_refine_diff_density_rms 0.101
_refine_ls_extinction_coef 0.000033(7)
_refine_ls_extinction_expression Fc^*^=kFc[1+0.001xFc^2^\l^3^/sin(2\q)]^-1/4^
_refine_ls_extinction_method 'SHELXL-2019/3 (Sheldrick 2015b)'
_refine_ls_goodness_of_fit_ref 1.047
_refine_ls_hydrogen_treatment constr
_refine_ls_matrix_type full
_refine_ls_number_parameters 773
_refine_ls_number_reflns 12731
_refine_ls_number_restraints 162
_refine_ls_restrained_S_all 1.044
_refine_ls_R_factor_all 0.0237
_refine_ls_R_factor_gt 0.0222
_refine_ls_shift/su_max 0.003
_refine_ls_shift/su_mean 0.000
_refine_ls_structure_factor_coef Fsqd
_refine_ls_weighting_details 'w=1/[\s^2^(Fo^2^)+(0.0123P)^2^+8.2095P] where P=(Fo^2^+2Fc^2^)/3'
_refine_ls_weighting_scheme calc
_refine_ls_wR_factor_gt 0.0523
_refine_ls_wR_factor_ref 0.0529
_reflns_Friedel_coverage 0.000
_reflns_number_gt 12146
_reflns_number_total 12731
_reflns_threshold_expression 'I > 2\s(I)'
_cod_data_source_file d5sc09711h2.cif
_cod_data_source_block matlrv48
_cod_depositor_comments 'Adding full bibliography for 1576608--1576613.cif.'
_cod_original_formula_sum 'C62.50 H82 Mo2 N2 S4 U Zr'
_cod_database_code 1576612
_shelx_shelxl_version_number 2019/3
_shelx_space_group_comment
;
The symmetry employed for this shelxl refinement is uniquely defined
by the following loop, which should always be used as a source of
symmetry information in preference to the above space-group names.
They are only intended as comments.
;
_shelx_estimated_absorpt_t_max 0.778
_shelx_estimated_absorpt_t_min 0.251
_olex2_refinement_description
;
1. Fixed Uiso
 At 1.2 times of:
  All C(H) groups
 At 1.5 times of:
  All C(H,H,H) groups
2. Uiso/Uaniso restraints and constraints
All non-hydrogen atoms have similar U: within 1.2A with sigma of 0.02 and sigma
for terminal atoms of 0.04 within 1.2A
All non-hydrogen atoms have similar U: within 0.4A with sigma of 0.002 and
sigma for terminal atoms of 0.004 within 0.4A
Uanis(C61) \\sim Ueq, Uanis(C64) \\sim Ueq: with sigma of 0.005 and sigma for
terminal atoms of 0.01
3. Rigid body (RIGU) restrains
 C60, C61, C62, C63, C64, C65, C66
 with sigma for 1-2 distances of 0.001 and sigma for 1-3 distances of 0.001
4. Same fragment restrains
{C60, C61, C66, C65, C64, C63, C62} sigma for 1-2: 0.02, 1-3: 0.04
as in
{C60, C61, C62, C63, C64, C65, C66}
{C53, C54, C55, C56, C57, C58, C59} sigma for 1-2: 0.02, 1-3: 0.04
as in
{C53A, C54A, C55A, C56A, C57A, C58A, C59A}
{C53, C54, C59, C58, C57, C56, C55} sigma for 1-2: 0.02, 1-3: 0.04
as in
{C53, C54, C55, C56, C57, C58, C59}
5. Others
 Sof(C53A)=Sof(H53D)=Sof(H53E)=Sof(H53F)=Sof(C54A)=Sof(C55A)=Sof(H55A)=
 Sof(C56A)=Sof(H56A)=Sof(C57A)=Sof(H57A)=Sof(C58A)=Sof(H58A)=Sof(C59A)=
 Sof(H59A)=1-FVAR(1)
 Sof(C53)=Sof(H53A)=Sof(H53B)=Sof(H53C)=Sof(C54)=Sof(C55)=Sof(H55)=Sof(C56)=
 Sof(H56)=Sof(C57)=Sof(H57)=Sof(C58)=Sof(H58)=Sof(C59)=Sof(H59)=FVAR(1)
 Fixed Sof: C60(0.5) H60A(0.5) H60B(0.5) H60C(0.5) C61(0.5) C62(0.5) H62(0.5)
 C63(0.5) H63(0.5) C64(0.5) H64(0.5) C65(0.5) H65(0.5) C66(0.5) H66(0.5)
6.a Aromatic/amide H refined with riding coordinates:
 C42(H42), C43(H43), C44(H44), C45(H45), C46(H46), C48(H48), C49(H49),
 C50(H50), C51(H51), C52(H52), C55(H55), C56(H56), C57(H57), C58(H58), C59(H59),
  C55A(H55A), C56A(H56A), C57A(H57A), C58A(H58A), C59A(H59A), C62(H62),
 C63(H63), C64(H64), C65(H65), C66(H66)
6.b Idealised Me refined as rotating group:
 C6(H6A,H6B,H6C), C7(H7A,H7B,H7C), C8(H8A,H8B,H8C), C9(H9A,H9B,H9C), C10(H10A,
 H10B,H10C), C16(H16A,H16B,H16C), C17(H17A,H17B,H17C), C18(H18A,H18B,H18C),
 C19(H19A,H19B,H19C), C20(H20A,H20B,H20C), C26(H26A,H26B,H26C), C27(H27A,H27B,
 H27C), C28(H28A,H28B,H28C), C29(H29A,H29B,H29C), C30(H30A,H30B,H30C), C36(H36A,
 H36B,H36C), C37(H37A,H37B,H37C), C38(H38A,H38B,H38C), C39(H39A,H39B,H39C),
 C40(H40A,H40B,H40C), C53(H53A,H53B,H53C), C53A(H53D,H53E,H53F), C60(H60A,H60B,
 H60C)
;
_olex2_submission_original_sample_id matlrv48
_olex2_submission_special_instructions 'No special instructions were received'
_oxdiff_exptl_absorpt_empirical_details
;
Empirical correction (ABSPACK) includes:
- Absorption correction using spherical harmonics
- Frame scaling
;
_oxdiff_exptl_absorpt_empirical_full_max 2.027
_oxdiff_exptl_absorpt_empirical_full_min 0.737

loop_
_space_group_symop_operation_xyz
'x, y, z'
'-x, -y, -z'

loop_
_atom_site_label
_atom_site_type_symbol
_atom_site_fract_x
_atom_site_fract_y
_atom_site_fract_z
_atom_site_U_iso_or_equiv
_atom_site_adp_type
_atom_site_occupancy
_atom_site_site_symmetry_order
_atom_site_calc_flag
_atom_site_refinement_flags_posn
_atom_site_refinement_flags_adp
_atom_site_refinement_flags_occupancy
_atom_site_disorder_assembly
_atom_site_disorder_group
U1 U 0.63851(2) 0.57547(2) 0.26747(2) 0.01408(3) Uani 1 1 d . . . . .
Mo1 Mo 0.34173(2) 0.81350(2) 0.28354(2) 0.01238(5) Uani 1 1 d . . . . .
Mo2 Mo 0.49801(2) 0.89194(2) 0.20377(2) 0.01395(5) Uani 1 1 d . . . . .
Zr1 Zr 0.58087(2) 0.81751(2) 0.34391(2) 0.01318(5) Uani 1 1 d . . . . .
S1 S 0.41868(7) 0.76176(6) 0.19560(3) 0.01526(14) Uani 1 1 d . . . . .
S2 S 0.50553(7) 0.66320(6) 0.36414(3) 0.01427(13) Uani 1 1 d . . . . .
S3 S 0.71070(7) 0.76613(6) 0.25943(3) 0.01560(14) Uani 1 1 d . . . . .
S4 S 0.38885(7) 0.97068(6) 0.28087(3) 0.01535(14) Uani 1 1 d . . . . .
N1 N 0.5138(3) 0.5144(2) 0.24776(13) 0.0199(5) Uani 1 1 d . . . . .
N2 N 0.7238(3) 0.5866(2) 0.18858(13) 0.0215(6) Uani 1 1 d . . . . .
C1 C 0.7940(3) 0.4362(3) 0.37911(15) 0.0203(6) Uani 1 1 d . . . . .
C2 C 0.7223(3) 0.3784(3) 0.36483(15) 0.0199(6) Uani 1 1 d . . . . .
C3 C 0.7688(3) 0.3467(3) 0.31050(16) 0.0205(6) Uani 1 1 d . . . . .
C4 C 0.8687(3) 0.3873(3) 0.29122(15) 0.0196(6) Uani 1 1 d . . . . .
C5 C 0.8833(3) 0.4435(3) 0.33253(16) 0.0215(7) Uani 1 1 d . . . . .
C6 C 0.7898(3) 0.4713(3) 0.43680(16) 0.0268(7) Uani 1 1 d . . . . .
H6A H 0.782327 0.549333 0.424604 0.040 Uiso 1 1 calc R U . . .
H6B H 0.869838 0.422084 0.464774 0.040 Uiso 1 1 calc R U . . .
H6C H 0.714434 0.465537 0.458694 0.040 Uiso 1 1 calc R U . . .
C7 C 0.6219(3) 0.3475(3) 0.40327(16) 0.0237(7) Uani 1 1 d . . . . .
H7A H 0.568472 0.409755 0.418534 0.036 Uiso 1 1 calc R U . . .
H7B H 0.665778 0.279901 0.439150 0.036 Uiso 1 1 calc R U . . .
H7C H 0.566259 0.332661 0.377147 0.036 Uiso 1 1 calc R U . . .
C8 C 0.7306(3) 0.2763(3) 0.28181(19) 0.0276(7) Uani 1 1 d . . . . .
H8A H 0.645940 0.276893 0.294814 0.041 Uiso 1 1 calc R U . . .
H8B H 0.796255 0.198890 0.295798 0.041 Uiso 1 1 calc R U . . .
H8C H 0.724435 0.306675 0.235915 0.041 Uiso 1 1 calc R U . . .
C9 C 0.9563(3) 0.3596(3) 0.24143(18) 0.0263(7) Uani 1 1 d . . . . .
H9A H 0.907071 0.355167 0.207571 0.039 Uiso 1 1 calc R U . . .
H9B H 1.029328 0.287051 0.259764 0.039 Uiso 1 1 calc R U . . .
H9C H 0.989715 0.418417 0.224431 0.039 Uiso 1 1 calc R U . . .
C10 C 0.9854(3) 0.4901(3) 0.33286(19) 0.0288(8) Uani 1 1 d . . . . .
H10A H 1.011596 0.511082 0.290337 0.043 Uiso 1 1 calc R U . . .
H10B H 1.061329 0.432875 0.361546 0.043 Uiso 1 1 calc R U . . .
H10C H 0.949709 0.556678 0.346922 0.043 Uiso 1 1 calc R U . . .
C11 C 0.1871(3) 0.8098(3) 0.35763(14) 0.0162(6) Uani 1 1 d . . . . .
C12 C 0.1990(3) 0.7254(3) 0.32925(15) 0.0166(6) Uani 1 1 d . . . . .
C13 C 0.1540(3) 0.7808(3) 0.26442(15) 0.0183(6) Uani 1 1 d . . . . .
C14 C 0.1171(3) 0.8977(3) 0.25257(15) 0.0185(6) Uani 1 1 d . . . . .
C15 C 0.1362(3) 0.9166(3) 0.31013(15) 0.0180(6) Uani 1 1 d . . . . .
C16 C 0.2131(3) 0.7889(3) 0.42628(15) 0.0228(7) Uani 1 1 d . . . . .
H16A H 0.297162 0.725755 0.442309 0.034 Uiso 1 1 calc R U . . .
H16B H 0.143901 0.770886 0.448703 0.034 Uiso 1 1 calc R U . . .
H16C H 0.215239 0.856500 0.432842 0.034 Uiso 1 1 calc R U . . .
C17 C 0.2401(3) 0.6022(3) 0.36357(17) 0.0227(7) Uani 1 1 d . . . . .
H17A H 0.279450 0.558942 0.334959 0.034 Uiso 1 1 calc R U . . .
H17B H 0.163827 0.587333 0.378939 0.034 Uiso 1 1 calc R U . . .
H17C H 0.303837 0.579907 0.399222 0.034 Uiso 1 1 calc R U . . .
C18 C 0.1332(3) 0.7264(3) 0.21861(17) 0.0258(7) Uani 1 1 d . . . . .
H18A H 0.158082 0.759603 0.177548 0.039 Uiso 1 1 calc R U . . .
H18B H 0.041094 0.738587 0.214526 0.039 Uiso 1 1 calc R U . . .
H18C H 0.186711 0.645387 0.233880 0.039 Uiso 1 1 calc R U . . .
C19 C 0.0497(3) 0.9886(3) 0.19203(17) 0.0299(8) Uani 1 1 d . . . . .
H19A H 0.076282 1.051486 0.186199 0.045 Uiso 1 1 calc R U . . .
H19B H -0.044838 1.015011 0.193639 0.045 Uiso 1 1 calc R U . . .
H19C H 0.073756 0.958325 0.156836 0.045 Uiso 1 1 calc R U . . .
C20 C 0.0955(3) 1.0299(3) 0.31933(18) 0.0256(7) Uani 1 1 d . . . . .
H20A H 0.149110 1.023540 0.355191 0.038 Uiso 1 1 calc R U . . .
H20B H 0.003659 1.056813 0.327422 0.038 Uiso 1 1 calc R U . . .
H20C H 0.107182 1.083225 0.281365 0.038 Uiso 1 1 calc R U . . .
C21 C 0.5327(4) 1.0544(3) 0.14896(15) 0.0260(7) Uani 1 1 d . . . . .
C22 C 0.6147(3) 0.9687(3) 0.12391(15) 0.0235(7) Uani 1 1 d . . . . .
C23 C 0.5323(3) 0.9337(3) 0.09544(14) 0.0202(6) Uani 1 1 d . . . . .
C24 C 0.4007(3) 1.0011(3) 0.10036(14) 0.0203(6) Uani 1 1 d . . . . .
C25 C 0.4006(4) 1.0759(3) 0.13338(15) 0.0242(7) Uani 1 1 d . . . . .
C26 C 0.5797(5) 1.1191(4) 0.17991(19) 0.0407(10) Uani 1 1 d . . . . .
H26A H 0.511585 1.155903 0.203827 0.061 Uiso 1 1 calc R U . . .
H26B H 0.599723 1.176180 0.147634 0.061 Uiso 1 1 calc R U . . .
H26C H 0.658281 1.067265 0.208377 0.061 Uiso 1 1 calc R U . . .
C27 C 0.7586(4) 0.9316(3) 0.12375(17) 0.0318(8) Uani 1 1 d . . . . .
H27A H 0.797543 0.913934 0.166225 0.048 Uiso 1 1 calc R U . . .
H27B H 0.778852 0.992100 0.094759 0.048 Uiso 1 1 calc R U . . .
H27C H 0.793974 0.864513 0.110177 0.048 Uiso 1 1 calc R U . . .
C28 C 0.5717(3) 0.8508(3) 0.05918(15) 0.0235(7) Uani 1 1 d . . . . .
H28A H 0.666986 0.815296 0.061840 0.035 Uiso 1 1 calc R U . . .
H28B H 0.536699 0.890186 0.015073 0.035 Uiso 1 1 calc R U . . .
H28C H 0.537241 0.792935 0.077035 0.035 Uiso 1 1 calc R U . . .
C29 C 0.2840(3) 1.0011(3) 0.06964(16) 0.0263(7) Uani 1 1 d . . . . .
H29A H 0.284388 0.925212 0.084260 0.039 Uiso 1 1 calc R U . . .
H29B H 0.286382 1.024212 0.023930 0.039 Uiso 1 1 calc R U . . .
H29C H 0.204794 1.053800 0.080560 0.039 Uiso 1 1 calc R U . . .
C30 C 0.2830(4) 1.1698(3) 0.14245(18) 0.0336(9) Uani 1 1 d . . . . .
H30A H 0.207876 1.148835 0.145425 0.050 Uiso 1 1 calc R U . . .
H30B H 0.265179 1.237985 0.106637 0.050 Uiso 1 1 calc R U . . .
H30C H 0.298977 1.183938 0.181208 0.050 Uiso 1 1 calc R U . . .
C31 C 0.7638(3) 0.7902(3) 0.41993(15) 0.0208(6) Uani 1 1 d . . . . .
C32 C 0.7241(3) 0.9008(3) 0.37748(15) 0.0193(6) Uani 1 1 d . . . . .
C33 C 0.5961(3) 0.9650(3) 0.38762(15) 0.0193(6) Uani 1 1 d . . . . .
C34 C 0.5546(3) 0.8920(3) 0.43559(14) 0.0180(6) Uani 1 1 d . . . . .
C35 C 0.6589(3) 0.7841(3) 0.45621(15) 0.0207(6) Uani 1 1 d . . . . .
C36 C 0.9009(3) 0.7034(3) 0.42911(19) 0.0310(8) Uani 1 1 d . . . . .
H36A H 0.903530 0.630158 0.455307 0.047 Uiso 1 1 calc R U . . .
H36B H 0.958106 0.725285 0.449859 0.047 Uiso 1 1 calc R U . . .
H36C H 0.930564 0.698218 0.388169 0.047 Uiso 1 1 calc R U . . .
C37 C 0.8128(4) 0.9424(3) 0.33414(17) 0.0284(8) Uani 1 1 d . . . . .
H37A H 0.846191 0.895193 0.306869 0.043 Uiso 1 1 calc R U . . .
H37B H 0.885905 0.938319 0.359204 0.043 Uiso 1 1 calc R U . . .
H37C H 0.763862 1.020504 0.308271 0.043 Uiso 1 1 calc R U . . .
C38 C 0.5209(4) 1.0895(3) 0.35899(17) 0.0259(7) Uani 1 1 d . . . . .
H38A H 0.547839 1.114937 0.317111 0.039 Uiso 1 1 calc R U . . .
H38B H 0.538120 1.128842 0.385699 0.039 Uiso 1 1 calc R U . . .
H38C H 0.427509 1.105848 0.355476 0.039 Uiso 1 1 calc R U . . .
C39 C 0.4256(3) 0.9258(3) 0.46274(17) 0.0259(7) Uani 1 1 d . . . . .
H39A H 0.355969 0.974973 0.428750 0.039 Uiso 1 1 calc R U . . .
H39B H 0.427070 0.966070 0.492218 0.039 Uiso 1 1 calc R U . . .
H39C H 0.409850 0.858374 0.484924 0.039 Uiso 1 1 calc R U . . .
C40 C 0.6610(4) 0.6873(3) 0.51184(16) 0.0287(8) Uani 1 1 d . . . . .
H40A H 0.585570 0.669837 0.506396 0.043 Uiso 1 1 calc R U . . .
H40B H 0.657618 0.707888 0.550351 0.043 Uiso 1 1 calc R U . . .
H40C H 0.741291 0.621099 0.514932 0.043 Uiso 1 1 calc R U . . .
C41 C 0.4293(3) 0.4851(3) 0.22083(16) 0.0200(6) Uani 1 1 d . . . . .
C42 C 0.3945(3) 0.5296(3) 0.15577(17) 0.0254(7) Uani 1 1 d . . . . .
H42 H 0.433841 0.576268 0.130294 0.030 Uiso 1 1 calc R U . . .
C43 C 0.3032(4) 0.5065(3) 0.12811(18) 0.0308(8) Uani 1 1 d . . . . .
H43 H 0.278717 0.539055 0.084134 0.037 Uiso 1 1 calc R U . . .
C44 C 0.2472(4) 0.4354(3) 0.1648(2) 0.0331(8) Uani 1 1 d . . . . .
H44 H 0.184450 0.419660 0.145953 0.040 Uiso 1 1 calc R U . . .
C45 C 0.2839(4) 0.3883(3) 0.2286(2) 0.0308(8) Uani 1 1 d . . . . .
H45 H 0.247508 0.338673 0.253452 0.037 Uiso 1 1 calc R U . . .
C46 C 0.3732(3) 0.4124(3) 0.25690(18) 0.0246(7) Uani 1 1 d . . . . .
H46 H 0.396684 0.379759 0.300938 0.030 Uiso 1 1 calc R U . . .
C47 C 0.7890(3) 0.5945(3) 0.13557(16) 0.0239(7) Uani 1 1 d . . . . .
C48 C 0.7546(5) 0.5679(3) 0.08487(19) 0.0365(9) Uani 1 1 d . . . . .
H48 H 0.687319 0.540780 0.087600 0.044 Uiso 1 1 calc R U . . .
C49 C 0.8174(6) 0.5806(4) 0.0307(2) 0.0507(13) Uani 1 1 d . . . . .
H49 H 0.792507 0.562598 -0.003458 0.061 Uiso 1 1 calc R U . . .
C50 C 0.9160(5) 0.6191(4) 0.0259(2) 0.0521(14) Uani 1 1 d . . . . .
H50 H 0.958303 0.628348 -0.011506 0.063 Uiso 1 1 calc R U . . .
C51 C 0.9525(4) 0.6442(4) 0.0758(2) 0.0447(12) Uani 1 1 d . . . . .
H51 H 1.020476 0.670507 0.072686 0.054 Uiso 1 1 calc R U . . .
C52 C 0.8910(4) 0.6314(3) 0.13060(19) 0.0332(8) Uani 1 1 d . . . . .
H52 H 0.918311 0.647635 0.164930 0.040 Uiso 1 1 calc R U . . .
C53 C 0.9262(8) 0.1163(8) -0.0184(5) 0.042(2) Uani 0.509(10) 1 d D . P A 1
H53A H 0.927806 0.041266 0.003372 0.063 Uiso 0.509(10) 1 calc R U P A 1
H53B H 1.013153 0.115592 -0.012983 0.063 Uiso 0.509(10) 1 calc R U P A 1
H53C H 0.899824 0.137074 -0.063211 0.063 Uiso 0.509(10) 1 calc R U P A 1
C54 C 0.831(2) 0.200(5) 0.009(2) 0.040(2) Uani 0.509(10) 1 d D U P A 1
C55 C 0.696(2) 0.247(3) -0.0100(15) 0.032(4) Uani 0.509(10) 1 d D U P A 1
H55 H 0.664011 0.234596 -0.044581 0.038 Uiso 0.509(10) 1 calc R U P A 1
C56 C 0.611(2) 0.312(3) 0.0216(13) 0.041(3) Uani 0.509(10) 1 d D U P A 1
H56 H 0.520771 0.334021 0.012067 0.049 Uiso 0.509(10) 1 calc R U P A 1
C57 C 0.6503(13) 0.3451(10) 0.0661(6) 0.040(3) Uani 0.509(10) 1 d D U P A 1
H57 H 0.588966 0.395773 0.084495 0.048 Uiso 0.509(10) 1 calc R U P A 1
C58 C 0.7810(14) 0.3032(11) 0.0834(6) 0.040(4) Uani 0.509(10) 1 d D U P A 1
H58 H 0.811048 0.325278 0.114424 0.047 Uiso 0.509(10) 1 calc R U P A 1
C59 C 0.8692(14) 0.2305(14) 0.0571(8) 0.040(3) Uani 0.509(10) 1 d D U P A 1
H59 H 0.958818 0.199741 0.071949 0.048 Uiso 0.509(10) 1 calc R U P A 1
C53A C 0.4908(9) 0.3469(8) 0.0321(5) 0.048(3) Uani 0.491(10) 1 d D . P A 2
H53D H 0.462858 0.354699 0.072907 0.072 Uiso 0.491(10) 1 calc R U P A 2
H53E H 0.458552 0.296210 0.021223 0.072 Uiso 0.491(10) 1 calc R U P A 2
H53F H 0.455643 0.420872 -0.000140 0.072 Uiso 0.491(10) 1 calc R U P A 2
C54A C 0.635(2) 0.300(3) 0.0358(13) 0.041(3) Uani 0.491(10) 1 d D U P A 2
C55A C 0.7112(15) 0.3156(13) 0.0779(6) 0.040(4) Uani 0.491(10) 1 d D U P A 2
H55A H 0.670240 0.357466 0.105331 0.048 Uiso 0.491(10) 1 calc R U P A 2
C56A C 0.8423(14) 0.2717(12) 0.0798(7) 0.049(4) Uani 0.491(10) 1 d D U P A 2
H56A H 0.892250 0.285639 0.107331 0.059 Uiso 0.491(10) 1 calc R U P A 2
C57A C 0.9044(15) 0.2075(16) 0.0428(9) 0.054(5) Uani 0.491(10) 1 d D U P A 2
H57A H 0.996772 0.176141 0.044829 0.064 Uiso 0.491(10) 1 calc R U P A 2
C58A C 0.833(2) 0.189(5) 0.003(3) 0.040(2) Uani 0.491(10) 1 d D U P A 2
H58A H 0.876451 0.146424 -0.023331 0.048 Uiso 0.491(10) 1 calc R U P A 2
C59A C 0.700(2) 0.230(3) -0.0003(15) 0.031(4) Uani 0.491(10) 1 d D U P A 2
H59A H 0.653070 0.210576 -0.026426 0.037 Uiso 0.491(10) 1 calc R U P A 2
C60 C 0.0966(11) 1.1671(8) 0.4477(5) 0.049(2) Uani 0.5 1 d D . P B -1
H60A H 0.133073 1.159450 0.408223 0.073 Uiso 0.5 1 calc R U P B -1
H60B H 0.164849 1.158275 0.477624 0.073 Uiso 0.5 1 calc R U P B -1
H60C H 0.025975 1.241608 0.439547 0.073 Uiso 0.5 1 calc R U P B -1
C61 C 0.0438(17) 1.0775(14) 0.4748(9) 0.032(2) Uani 0.5 1 d D U P B -1
C62 C -0.0759(14) 1.0836(13) 0.4486(8) 0.035(2) Uani 0.5 1 d D . P B -1
H62 H -0.125184 1.145971 0.413550 0.042 Uiso 0.5 1 calc R U P B -1
C63 C -0.1183(18) 0.9990(13) 0.4745(9) 0.038(3) Uani 0.5 1 d D . P B -1
H63 H -0.197079 1.003728 0.456665 0.045 Uiso 0.5 1 calc R U P B -1
C64 C -0.054(2) 0.9126(18) 0.5228(11) 0.048(3) Uani 0.5 1 d D U P B -1
H64 H -0.088587 0.856796 0.539082 0.058 Uiso 0.5 1 calc R U P B -1
C65 C 0.0562(15) 0.8991(12) 0.5500(8) 0.038(2) Uani 0.5 1 d D . P B -1
H65 H 0.099258 0.834015 0.584960 0.046 Uiso 0.5 1 calc R U P B -1
C66 C 0.1112(17) 0.9778(12) 0.5289(8) 0.037(3) Uani 0.5 1 d D . P B -1
H66 H 0.190748 0.967223 0.549072 0.045 Uiso 0.5 1 calc R U P B -1

loop_
_atom_site_aniso_label
_atom_site_aniso_U_11
_atom_site_aniso_U_22
_atom_site_aniso_U_33
_atom_site_aniso_U_23
_atom_site_aniso_U_13
_atom_site_aniso_U_12
U1 0.01398(5) 0.01305(5) 0.01489(5) -0.00233(4) 0.00170(3) -0.00659(4)
Mo1 0.01172(10) 0.01333(11) 0.01254(11) -0.00251(8) 0.00137(8) -0.00661(9)
Mo2 0.01681(11) 0.01311(11) 0.01135(11) -0.00057(8) 0.00140(8) -0.00779(9)
Zr1 0.01323(11) 0.01545(12) 0.01235(11) -0.00301(9) 0.00134(9) -0.00824(9)
S1 0.0169(3) 0.0155(3) 0.0135(3) -0.0035(3) 0.0011(3) -0.0072(3)
S2 0.0139(3) 0.0149(3) 0.0130(3) -0.0008(3) 0.0018(2) -0.0074(3)
S3 0.0154(3) 0.0178(3) 0.0150(3) -0.0033(3) 0.0038(3) -0.0096(3)
S4 0.0160(3) 0.0146(3) 0.0160(3) -0.0031(3) 0.0010(3) -0.0078(3)
N1 0.0195(13) 0.0133(12) 0.0262(14) -0.0041(10) 0.0005(11) -0.0071(11)
N2 0.0209(13) 0.0186(13) 0.0226(14) -0.0049(11) 0.0051(11) -0.0067(11)
C1 0.0179(15) 0.0154(14) 0.0225(16) -0.0013(12) -0.0024(12) -0.0046(12)
C2 0.0175(15) 0.0156(14) 0.0232(16) -0.0003(12) 0.0015(12) -0.0073(12)
C3 0.0158(15) 0.0139(14) 0.0252(16) 0.0001(12) -0.0003(12) -0.0037(12)
C4 0.0165(15) 0.0141(14) 0.0240(16) -0.0010(12) -0.0003(12) -0.0052(12)
C5 0.0116(14) 0.0187(15) 0.0285(17) 0.0000(13) -0.0025(12) -0.0054(12)
C6 0.0254(17) 0.0278(18) 0.0189(16) -0.0006(14) -0.0070(13) -0.0063(15)
C7 0.0243(17) 0.0217(16) 0.0235(16) 0.0007(13) 0.0047(13) -0.0133(14)
C8 0.0241(17) 0.0164(16) 0.042(2) -0.0100(15) 0.0025(15) -0.0073(14)
C9 0.0197(16) 0.0213(16) 0.0349(19) -0.0070(14) 0.0092(14) -0.0068(13)
C10 0.0173(16) 0.0293(18) 0.041(2) -0.0077(16) 0.0006(15) -0.0129(14)
C11 0.0115(13) 0.0188(15) 0.0200(15) -0.0057(12) 0.0036(11) -0.0080(12)
C12 0.0121(13) 0.0193(15) 0.0209(15) -0.0046(12) 0.0035(11) -0.0103(12)
C13 0.0108(13) 0.0229(16) 0.0236(16) -0.0091(13) 0.0020(12) -0.0081(12)
C14 0.0109(13) 0.0181(15) 0.0241(16) -0.0024(12) -0.0008(12) -0.0062(12)
C15 0.0122(14) 0.0178(15) 0.0234(16) -0.0056(12) 0.0047(12) -0.0060(12)
C16 0.0215(16) 0.0312(18) 0.0192(16) -0.0077(13) 0.0070(13) -0.0145(14)
C17 0.0165(15) 0.0184(16) 0.0330(18) -0.0041(13) 0.0040(13) -0.0096(13)
C18 0.0207(16) 0.0324(19) 0.0299(18) -0.0143(15) 0.0004(14) -0.0130(15)
C19 0.0201(17) 0.0320(19) 0.0282(18) 0.0034(15) -0.0039(14) -0.0097(15)
C20 0.0196(16) 0.0211(16) 0.038(2) -0.0108(14) 0.0080(14) -0.0089(13)
C21 0.042(2) 0.0210(16) 0.0165(15) 0.0022(13) 0.0039(14) -0.0197(15)
C22 0.0290(18) 0.0249(17) 0.0135(14) 0.0046(12) 0.0028(13) -0.0155(14)
C23 0.0234(16) 0.0198(15) 0.0135(14) 0.0011(12) 0.0026(12) -0.0093(13)
C24 0.0254(16) 0.0175(15) 0.0114(14) 0.0032(11) -0.0010(12) -0.0072(13)
C25 0.0381(19) 0.0121(14) 0.0140(15) 0.0043(12) 0.0012(13) -0.0072(14)
C26 0.072(3) 0.036(2) 0.0262(19) -0.0035(16) 0.0054(19) -0.039(2)
C27 0.0291(19) 0.041(2) 0.0242(18) 0.0030(15) 0.0034(14) -0.0223(17)
C28 0.0259(17) 0.0226(16) 0.0173(15) -0.0033(13) 0.0045(13) -0.0073(14)
C29 0.0232(17) 0.0286(18) 0.0185(16) -0.0009(13) -0.0010(13) -0.0062(14)
C30 0.045(2) 0.0196(17) 0.0259(18) -0.0027(14) 0.0044(16) -0.0049(16)
C31 0.0170(15) 0.0285(17) 0.0215(16) -0.0096(13) 0.0000(12) -0.0125(13)
C32 0.0189(15) 0.0284(17) 0.0188(15) -0.0095(13) 0.0052(12) -0.0166(14)
C33 0.0235(16) 0.0230(16) 0.0175(15) -0.0088(12) 0.0039(12) -0.0139(13)
C34 0.0220(16) 0.0225(16) 0.0163(14) -0.0084(12) 0.0042(12) -0.0146(13)
C35 0.0221(16) 0.0275(17) 0.0163(15) -0.0048(13) 0.0000(12) -0.0152(14)
C36 0.0174(16) 0.036(2) 0.040(2) -0.0117(17) -0.0038(15) -0.0108(15)
C37 0.0333(19) 0.039(2) 0.0301(18) -0.0164(16) 0.0138(15) -0.0287(17)
C38 0.0314(18) 0.0228(17) 0.0285(18) -0.0094(14) 0.0029(14) -0.0148(15)
C39 0.0251(17) 0.038(2) 0.0255(17) -0.0167(15) 0.0091(14) -0.0195(16)
C40 0.040(2) 0.0329(19) 0.0164(16) -0.0034(14) 0.0026(14) -0.0208(17)
C41 0.0158(14) 0.0158(15) 0.0294(17) -0.0104(13) 0.0009(12) -0.0049(12)
C42 0.0224(17) 0.0264(17) 0.0307(18) -0.0126(14) 0.0045(14) -0.0106(14)
C43 0.0313(19) 0.0320(19) 0.0300(19) -0.0140(16) -0.0043(15) -0.0098(16)
C44 0.0238(18) 0.0302(19) 0.051(2) -0.0192(18) -0.0036(16) -0.0110(15)
C45 0.0222(17) 0.0228(17) 0.049(2) -0.0121(16) 0.0013(16) -0.0104(14)
C46 0.0231(17) 0.0169(15) 0.0330(19) -0.0075(14) 0.0012(14) -0.0071(13)
C47 0.0233(16) 0.0172(15) 0.0242(17) -0.0030(13) 0.0066(13) -0.0036(13)
C48 0.053(3) 0.029(2) 0.033(2) -0.0129(16) 0.0147(18) -0.0208(19)
C49 0.081(4) 0.037(2) 0.035(2) -0.0178(19) 0.024(2) -0.020(2)
C50 0.062(3) 0.034(2) 0.041(3) -0.0037(19) 0.035(2) -0.006(2)
C51 0.029(2) 0.035(2) 0.050(3) 0.0069(19) 0.0175(19) -0.0071(17)
C52 0.0267(18) 0.0307(19) 0.032(2) 0.0009(16) 0.0053(15) -0.0093(16)
C53 0.032(4) 0.044(5) 0.052(5) -0.021(4) 0.007(4) -0.013(4)
C54 0.040(3) 0.028(8) 0.049(7) -0.006(3) 0.004(3) -0.015(3)
C55 0.041(3) 0.024(10) 0.026(8) 0.002(9) -0.004(3) -0.014(4)
C56 0.046(7) 0.033(6) 0.045(11) -0.009(8) 0.013(6) -0.020(6)
C57 0.053(8) 0.029(6) 0.047(7) -0.018(5) 0.027(6) -0.024(5)
C58 0.054(11) 0.042(7) 0.031(5) -0.012(5) 0.008(8) -0.027(9)
C59 0.045(8) 0.024(7) 0.043(8) -0.006(4) -0.011(6) -0.009(6)
C53A 0.043(5) 0.046(5) 0.051(6) -0.015(4) 0.009(4) -0.013(4)
C54A 0.046(6) 0.033(6) 0.043(10) -0.009(8) 0.013(6) -0.020(6)
C55A 0.055(11) 0.040(7) 0.031(5) -0.005(5) 0.004(8) -0.028(9)
C56A 0.052(9) 0.038(9) 0.051(8) 0.003(6) -0.020(8) -0.024(8)
C57A 0.037(7) 0.034(9) 0.067(10) 0.018(7) -0.013(6) -0.015(6)
C58A 0.040(3) 0.028(9) 0.049(7) -0.005(3) 0.004(3) -0.015(3)
C59A 0.040(3) 0.023(10) 0.026(8) 0.002(9) -0.003(3) -0.015(4)
C60 0.065(5) 0.041(4) 0.053(5) -0.027(3) 0.015(4) -0.025(4)
C61 0.036(4) 0.030(3) 0.031(3) -0.022(2) 0.009(2) -0.007(3)
C62 0.037(4) 0.043(5) 0.028(4) -0.022(3) 0.008(3) -0.011(3)
C63 0.039(4) 0.045(5) 0.036(4) -0.026(3) 0.011(3) -0.015(3)
C64 0.049(4) 0.047(5) 0.044(4) -0.019(3) 0.012(3) -0.012(3)
C65 0.039(4) 0.029(4) 0.035(5) -0.016(3) 0.013(3) 0.003(3)
C66 0.038(4) 0.035(4) 0.031(4) -0.019(3) 0.010(3) -0.001(3)

loop_
_atom_type_symbol
_atom_type_description
_atom_type_scat_dispersion_real
_atom_type_scat_dispersion_imag
_atom_type_scat_source
C C 0.0181 0.0091 'International Tables Vol C Tables 4.2.6.8 and 6.1.1.4'
H H 0.0000 0.0000 'International Tables Vol C Tables 4.2.6.8 and 6.1.1.4'
Mo Mo -0.0483 2.7339 'International Tables Vol C Tables 4.2.6.8 and 6.1.1.4'
N N 0.0311 0.0180 'International Tables Vol C Tables 4.2.6.8 and 6.1.1.4'
S S 0.3331 0.5567 'International Tables Vol C Tables 4.2.6.8 and 6.1.1.4'
U U -4.3638 13.4090 'International Tables Vol C Tables 4.2.6.8 and 6.1.1.4'
Zr Zr -0.1862 2.2449 'International Tables Vol C Tables 4.2.6.8 and 6.1.1.4'

loop_
_geom_angle_atom_site_label_1
_geom_angle_atom_site_label_2
_geom_angle_atom_site_label_3
_geom_angle
_geom_angle_site_symmetry_1
_geom_angle_site_symmetry_3
_geom_angle_publ_flag
S1 U1 S2 78.87(2) . . ?
S1 U1 S3 77.84(2) . . ?
S2 U1 S3 76.004(19) . . ?
N1 U1 S1 73.15(8) . . ?
N1 U1 S2 98.04(8) . . ?
N1 U1 S3 150.98(8) . . ?
N1 U1 C1 111.18(10) . . ?
N1 U1 C2 81.65(10) . . ?
N1 U1 C3 74.79(10) . . ?
N1 U1 C4 100.56(10) . . ?
N1 U1 C5 124.21(10) . . ?
N2 U1 S1 86.54(8) . . ?
N2 U1 S2 153.77(8) . . ?
N2 U1 S3 79.70(8) . . ?
N2 U1 N1 98.41(12) . . ?
N2 U1 C1 117.61(11) . . ?
N2 U1 C2 120.77(10) . . ?
N2 U1 C3 92.06(11) . . ?
N2 U1 C4 72.93(10) . . ?
N2 U1 C5 88.14(11) . . ?
C1 U1 S1 153.40(7) . . ?
C1 U1 S2 74.54(7) . . ?
C1 U1 S3 94.80(7) . . ?
C2 U1 S1 145.49(7) . . ?
C2 U1 S2 81.81(7) . . ?
C2 U1 S3 124.44(7) . . ?
C2 U1 C1 29.78(10) . . ?
C2 U1 C3 30.33(10) . . ?
C2 U1 C4 49.51(9) . . ?
C2 U1 C5 49.45(9) . . ?
C3 U1 S1 147.32(7) . . ?
C3 U1 S2 111.94(7) . . ?
C3 U1 S3 134.01(7) . . ?
C3 U1 C1 49.49(10) . . ?
C3 U1 C4 30.14(9) . . ?
C3 U1 C5 49.54(10) . . ?
C4 U1 S1 157.60(7) . . ?
C4 U1 S2 123.53(7) . . ?
C4 U1 S3 106.38(7) . . ?
C4 U1 C1 49.00(10) . . ?
C4 U1 C5 29.56(10) . . ?
C5 U1 S1 162.47(7) . . ?
C5 U1 S2 99.26(8) . . ?
C5 U1 S3 84.79(7) . . ?
C5 U1 C1 29.86(10) . . ?
S1 Mo1 S2 99.84(3) . . ?
S1 Mo1 S4 107.41(3) . . ?
S1 Mo1 C11 144.21(8) . . ?
S1 Mo1 C12 110.20(8) . . ?
S1 Mo1 C13 87.54(8) . . ?
S1 Mo1 C14 99.91(8) . . ?
S1 Mo1 C15 134.91(8) . . ?
S4 Mo1 S2 101.82(3) . . ?
S4 Mo1 C12 139.81(8) . . ?
S4 Mo1 C13 136.79(8) . . ?
C11 Mo1 S2 87.87(8) . . ?
C11 Mo1 S4 105.01(8) . . ?
C11 Mo1 C12 35.13(11) . . ?
C11 Mo1 C13 58.09(11) . . ?
C12 Mo1 S2 85.35(8) . . ?
C12 Mo1 C13 34.76(11) . . ?
C13 Mo1 S2 115.55(8) . . ?
C14 Mo1 S2 142.73(8) . . ?
C14 Mo1 S4 101.96(8) . . ?
C14 Mo1 C11 58.37(11) . . ?
C14 Mo1 C12 58.17(10) . . ?
C14 Mo1 C13 34.85(11) . . ?
C14 Mo1 C15 35.33(11) . . ?
C15 Mo1 S2 120.38(8) . . ?
C15 Mo1 S4 84.86(8) . . ?
C15 Mo1 C11 35.12(10) . . ?
C15 Mo1 C12 58.49(11) . . ?
C15 Mo1 C13 58.34(11) . . ?
S1 Mo2 S3 100.01(3) . . ?
S1 Mo2 S4 107.77(3) . . ?
S1 Mo2 C21 145.28(9) . . ?
S1 Mo2 C22 122.40(9) . . ?
S1 Mo2 C23 90.28(8) . . ?
S1 Mo2 C24 87.61(8) . . ?
S1 Mo2 C25 117.52(9) . . ?
S4 Mo2 S3 102.01(3) . . ?
S4 Mo2 C22 127.08(9) . . ?
S4 Mo2 C23 143.98(8) . . ?
C21 Mo2 S3 102.34(10) . . ?
C21 Mo2 S4 93.16(9) . . ?
C21 Mo2 C22 35.01(13) . . ?
C21 Mo2 C23 58.37(12) . . ?
C21 Mo2 C24 58.36(12) . . ?
C21 Mo2 C25 35.23(13) . . ?
C22 Mo2 S3 85.86(8) . . ?
C23 Mo2 S3 105.23(8) . . ?
C23 Mo2 C22 34.75(12) . . ?
C24 Mo2 S3 139.90(8) . . ?
C24 Mo2 S4 113.06(8) . . ?
C24 Mo2 C22 57.86(11) . . ?
C24 Mo2 C23 34.94(11) . . ?
C25 Mo2 S3 137.57(9) . . ?
C25 Mo2 S4 85.51(9) . . ?
C25 Mo2 C22 58.23(12) . . ?
C25 Mo2 C23 58.47(11) . . ?
C25 Mo2 C24 35.16(12) . . ?
S2 Zr1 C31 117.02(8) . . ?
S2 Zr1 C32 149.30(8) . . ?
S2 Zr1 C33 143.74(7) . . ?
S2 Zr1 C34 111.21(7) . . ?
S2 Zr1 C35 98.31(7) . . ?
S3 Zr1 S2 93.82(2) . . ?
S3 Zr1 C31 98.71(8) . . ?
S3 Zr1 C32 95.04(7) . . ?
S3 Zr1 C33 121.35(7) . . ?
S3 Zr1 C34 148.82(7) . . ?
S3 Zr1 C35 128.54(8) . . ?
S4 Zr1 S2 99.06(2) . . ?
S4 Zr1 S3 99.42(3) . . ?
S4 Zr1 C31 138.10(8) . . ?
S4 Zr1 C32 108.35(8) . . ?
S4 Zr1 C33 84.63(8) . . ?
S4 Zr1 C34 94.80(8) . . ?
S4 Zr1 C35 127.22(8) . . ?
C32 Zr1 C31 32.45(11) . . ?
C32 Zr1 C33 32.40(10) . . ?
C32 Zr1 C35 53.96(10) . . ?
C33 Zr1 C31 53.77(11) . . ?
C33 Zr1 C35 54.13(10) . . ?
C34 Zr1 C31 53.91(10) . . ?
C34 Zr1 C32 54.01(10) . . ?
C34 Zr1 C33 32.80(10) . . ?
C34 Zr1 C35 32.70(11) . . ?
C35 Zr1 C31 32.49(10) . . ?
Mo1 S1 U1 92.31(2) . . ?
Mo2 S1 U1 93.54(2) . . ?
Mo2 S1 Mo1 72.38(2) . . ?
Mo1 S2 U1 88.91(2) . . ?
Mo1 S2 Zr1 77.51(2) . . ?
Zr1 S2 U1 95.81(2) . . ?
Mo2 S3 U1 88.37(2) . . ?
Mo2 S3 Zr1 77.26(2) . . ?
Zr1 S3 U1 94.35(2) . . ?
Mo1 S4 Zr1 79.22(2) . . ?
Mo2 S4 Mo1 70.59(2) . . ?
Mo2 S4 Zr1 78.95(2) . . ?
C41 N1 U1 167.4(2) . . ?
C47 N2 U1 176.6(3) . . ?
C2 C1 U1 73.19(18) . . ?
C2 C1 C5 107.9(3) . . ?
C2 C1 C6 126.5(3) . . ?
C5 C1 U1 74.90(18) . . ?
C5 C1 C6 125.2(3) . . ?
C6 C1 U1 123.3(2) . . ?
C1 C2 U1 77.03(18) . . ?
C1 C2 C3 108.4(3) . . ?
C1 C2 C7 125.8(3) . . ?
C3 C2 U1 74.91(17) . . ?
C3 C2 C7 125.6(3) . . ?
C7 C2 U1 118.1(2) . . ?
C2 C3 U1 74.76(18) . . ?
C2 C3 C8 127.4(3) . . ?
C4 C3 U1 75.93(18) . . ?
C4 C3 C2 107.2(3) . . ?
C4 C3 C8 125.3(3) . . ?
C8 C3 U1 119.1(2) . . ?
C3 C4 U1 73.94(18) . . ?
C3 C4 C9 125.0(3) . . ?
C5 C4 U1 75.89(18) . . ?
C5 C4 C3 108.7(3) . . ?
C5 C4 C9 125.6(3) . . ?
C9 C4 U1 123.4(2) . . ?
C1 C5 U1 75.24(17) . . ?
C1 C5 C10 125.4(3) . . ?
C4 C5 U1 74.55(18) . . ?
C4 C5 C1 107.8(3) . . ?
C4 C5 C10 126.4(3) . . ?
C10 C5 U1 121.9(2) . . ?
C1 C6 H6A 109.5 . . ?
C1 C6 H6B 109.5 . . ?
C1 C6 H6C 109.5 . . ?
H6A C6 H6B 109.5 . . ?
H6A C6 H6C 109.5 . . ?
H6B C6 H6C 109.5 . . ?
C2 C7 H7A 109.5 . . ?
C2 C7 H7B 109.5 . . ?
C2 C7 H7C 109.5 . . ?
H7A C7 H7B 109.5 . . ?
H7A C7 H7C 109.5 . . ?
H7B C7 H7C 109.5 . . ?
C3 C8 H8A 109.5 . . ?
C3 C8 H8B 109.5 . . ?
C3 C8 H8C 109.5 . . ?
H8A C8 H8B 109.5 . . ?
H8A C8 H8C 109.5 . . ?
H8B C8 H8C 109.5 . . ?
C4 C9 H9A 109.5 . . ?
C4 C9 H9B 109.5 . . ?
C4 C9 H9C 109.5 . . ?
H9A C9 H9B 109.5 . . ?
H9A C9 H9C 109.5 . . ?
H9B C9 H9C 109.5 . . ?
C5 C10 H10A 109.5 . . ?
C5 C10 H10B 109.5 . . ?
C5 C10 H10C 109.5 . . ?
H10A C10 H10B 109.5 . . ?
H10A C10 H10C 109.5 . . ?
H10B C10 H10C 109.5 . . ?
C12 C11 Mo1 72.97(17) . . ?
C12 C11 C16 125.2(3) . . ?
C15 C11 Mo1 71.93(17) . . ?
C15 C11 C12 108.1(3) . . ?
C15 C11 C16 126.4(3) . . ?
C16 C11 Mo1 124.9(2) . . ?
C11 C12 Mo1 71.91(16) . . ?
C11 C12 C17 125.4(3) . . ?
C13 C12 Mo1 72.72(17) . . ?
C13 C12 C11 107.7(3) . . ?
C13 C12 C17 126.6(3) . . ?
C17 C12 Mo1 125.1(2) . . ?
C12 C13 Mo1 72.52(17) . . ?
C12 C13 C18 125.7(3) . . ?
C14 C13 Mo1 71.20(17) . . ?
C14 C13 C12 108.1(3) . . ?
C14 C13 C18 125.8(3) . . ?
C18 C13 Mo1 127.8(2) . . ?
C13 C14 Mo1 73.95(17) . . ?
C13 C14 C15 108.6(3) . . ?
C13 C14 C19 125.7(3) . . ?
C15 C14 Mo1 72.56(17) . . ?
C15 C14 C19 125.1(3) . . ?
C19 C14 Mo1 126.7(2) . . ?
C11 C15 Mo1 72.95(17) . . ?
C11 C15 C14 107.5(3) . . ?
C11 C15 C20 126.8(3) . . ?
C14 C15 Mo1 72.11(17) . . ?
C14 C15 C20 125.4(3) . . ?
C20 C15 Mo1 125.5(2) . . ?
C11 C16 H16A 109.5 . . ?
C11 C16 H16B 109.5 . . ?
C11 C16 H16C 109.5 . . ?
H16A C16 H16B 109.5 . . ?
H16A C16 H16C 109.5 . . ?
H16B C16 H16C 109.5 . . ?
C12 C17 H17A 109.5 . . ?
C12 C17 H17B 109.5 . . ?
C12 C17 H17C 109.5 . . ?
H17A C17 H17B 109.5 . . ?
H17A C17 H17C 109.5 . . ?
H17B C17 H17C 109.5 . . ?
C13 C18 H18A 109.5 . . ?
C13 C18 H18B 109.5 . . ?
C13 C18 H18C 109.5 . . ?
H18A C18 H18B 109.5 . . ?
H18A C18 H18C 109.5 . . ?
H18B C18 H18C 109.5 . . ?
C14 C19 H19A 109.5 . . ?
C14 C19 H19B 109.5 . . ?
C14 C19 H19C 109.5 . . ?
H19A C19 H19B 109.5 . . ?
H19A C19 H19C 109.5 . . ?
H19B C19 H19C 109.5 . . ?
C15 C20 H20A 109.5 . . ?
C15 C20 H20B 109.5 . . ?
C15 C20 H20C 109.5 . . ?
H20A C20 H20B 109.5 . . ?
H20A C20 H20C 109.5 . . ?
H20B C20 H20C 109.5 . . ?
C22 C21 Mo2 74.63(18) . . ?
C22 C21 C26 124.9(4) . . ?
C25 C21 Mo2 72.57(18) . . ?
C25 C21 C22 108.5(3) . . ?
C25 C21 C26 126.3(4) . . ?
C26 C21 Mo2 124.2(2) . . ?
C21 C22 Mo2 70.36(18) . . ?
C21 C22 C27 125.0(3) . . ?
C23 C22 Mo2 71.59(17) . . ?
C23 C22 C21 107.4(3) . . ?
C23 C22 C27 127.4(3) . . ?
C27 C22 Mo2 127.1(2) . . ?
C22 C23 Mo2 73.66(18) . . ?
C22 C23 C28 127.6(3) . . ?
C24 C23 Mo2 72.04(17) . . ?
C24 C23 C22 108.0(3) . . ?
C24 C23 C28 124.0(3) . . ?
C28 C23 Mo2 125.5(2) . . ?
C23 C24 Mo2 73.03(17) . . ?
C23 C24 C25 108.4(3) . . ?
C23 C24 C29 125.0(3) . . ?
C25 C24 Mo2 72.00(17) . . ?
C25 C24 C29 126.2(3) . . ?
C29 C24 Mo2 126.0(2) . . ?
C21 C25 Mo2 72.20(18) . . ?
C21 C25 C24 107.6(3) . . ?
C21 C25 C30 126.2(3) . . ?
C24 C25 Mo2 72.84(17) . . ?
C24 C25 C30 125.8(3) . . ?
C30 C25 Mo2 126.4(2) . . ?
C21 C26 H26A 109.5 . . ?
C21 C26 H26B 109.5 . . ?
C21 C26 H26C 109.5 . . ?
H26A C26 H26B 109.5 . . ?
H26A C26 H26C 109.5 . . ?
H26B C26 H26C 109.5 . . ?
C22 C27 H27A 109.5 . . ?
C22 C27 H27B 109.5 . . ?
C22 C27 H27C 109.5 . . ?
H27A C27 H27B 109.5 . . ?
H27A C27 H27C 109.5 . . ?
H27B C27 H27C 109.5 . . ?
C23 C28 H28A 109.5 . . ?
C23 C28 H28B 109.5 . . ?
C23 C28 H28C 109.5 . . ?
H28A C28 H28B 109.5 . . ?
H28A C28 H28C 109.5 . . ?
H28B C28 H28C 109.5 . . ?
C24 C29 H29A 109.5 . . ?
C24 C29 H29B 109.5 . . ?
C24 C29 H29C 109.5 . . ?
H29A C29 H29B 109.5 . . ?
H29A C29 H29C 109.5 . . ?
H29B C29 H29C 109.5 . . ?
C25 C30 H30A 109.5 . . ?
C25 C30 H30B 109.5 . . ?
C25 C30 H30C 109.5 . . ?
H30A C30 H30B 109.5 . . ?
H30A C30 H30C 109.5 . . ?
H30B C30 H30C 109.5 . . ?
C32 C31 Zr1 73.20(18) . . ?
C32 C31 C35 108.2(3) . . ?
C32 C31 C36 123.3(3) . . ?
C35 C31 Zr1 73.60(18) . . ?
C35 C31 C36 127.9(3) . . ?
C36 C31 Zr1 125.9(2) . . ?
C31 C32 Zr1 74.35(18) . . ?
C31 C32 C37 123.8(3) . . ?
C33 C32 Zr1 74.20(18) . . ?
C33 C32 C31 108.6(3) . . ?
C33 C32 C37 127.4(3) . . ?
C37 C32 Zr1 122.4(2) . . ?
C32 C33 Zr1 73.41(18) . . ?
C32 C33 C34 107.4(3) . . ?
C32 C33 C38 127.1(3) . . ?
C34 C33 Zr1 72.64(18) . . ?
C34 C33 C38 125.1(3) . . ?
C38 C33 Zr1 124.4(2) . . ?
C33 C34 Zr1 74.56(18) . . ?
C33 C34 C39 125.6(3) . . ?
C35 C34 Zr1 74.64(18) . . ?
C35 C34 C33 108.4(3) . . ?
C35 C34 C39 125.9(3) . . ?
C39 C34 Zr1 120.1(2) . . ?
C31 C35 Zr1 73.91(18) . . ?
C31 C35 C34 107.4(3) . . ?
C31 C35 C40 127.1(3) . . ?
C34 C35 Zr1 72.67(17) . . ?
C34 C35 C40 125.1(3) . . ?
C40 C35 Zr1 124.6(2) . . ?
C31 C36 H36A 109.5 . . ?
C31 C36 H36B 109.5 . . ?
C31 C36 H36C 109.5 . . ?
H36A C36 H36B 109.5 . . ?
H36A C36 H36C 109.5 . . ?
H36B C36 H36C 109.5 . . ?
C32 C37 H37A 109.5 . . ?
C32 C37 H37B 109.5 . . ?
C32 C37 H37C 109.5 . . ?
H37A C37 H37B 109.5 . . ?
H37A C37 H37C 109.5 . . ?
H37B C37 H37C 109.5 . . ?
C33 C38 H38A 109.5 . . ?
C33 C38 H38B 109.5 . . ?
C33 C38 H38C 109.5 . . ?
H38A C38 H38B 109.5 . . ?
H38A C38 H38C 109.5 . . ?
H38B C38 H38C 109.5 . . ?
C34 C39 H39A 109.5 . . ?
C34 C39 H39B 109.5 . . ?
C34 C39 H39C 109.5 . . ?
H39A C39 H39B 109.5 . . ?
H39A C39 H39C 109.5 . . ?
H39B C39 H39C 109.5 . . ?
C35 C40 H40A 109.5 . . ?
C35 C40 H40B 109.5 . . ?
C35 C40 H40C 109.5 . . ?
H40A C40 H40B 109.5 . . ?
H40A C40 H40C 109.5 . . ?
H40B C40 H40C 109.5 . . ?
N1 C41 C42 119.9(3) . . ?
N1 C41 C46 121.9(3) . . ?
C42 C41 C46 118.1(3) . . ?
C41 C42 H42 119.6 . . ?
C43 C42 C41 120.8(3) . . ?
C43 C42 H42 119.6 . . ?
C42 C43 H43 119.9 . . ?
C42 C43 C44 120.2(4) . . ?
C44 C43 H43 119.9 . . ?
C43 C44 H44 120.3 . . ?
C45 C44 C43 119.3(3) . . ?
C45 C44 H44 120.3 . . ?
C44 C45 H45 119.5 . . ?
C44 C45 C46 121.0(4) . . ?
C46 C45 H45 119.5 . . ?
C41 C46 H46 119.8 . . ?
C45 C46 C41 120.5(3) . . ?
C45 C46 H46 119.8 . . ?
N2 C47 C48 121.2(3) . . ?
N2 C47 C52 120.7(3) . . ?
C48 C47 C52 118.1(3) . . ?
C47 C48 H48 119.6 . . ?
C49 C48 C47 120.7(4) . . ?
C49 C48 H48 119.6 . . ?
C48 C49 H49 119.7 . . ?
C50 C49 C48 120.6(5) . . ?
C50 C49 H49 119.7 . . ?
C49 C50 H50 120.3 . . ?
C51 C50 C49 119.4(4) . . ?
C51 C50 H50 120.3 . . ?
C50 C51 H51 119.6 . . ?
C50 C51 C52 120.8(4) . . ?
C52 C51 H51 119.6 . . ?
C47 C52 H52 119.8 . . ?
C51 C52 C47 120.4(4) . . ?
C51 C52 H52 119.8 . . ?
H53A C53 H53B 109.5 . . ?
H53A C53 H53C 109.5 . . ?
H53B C53 H53C 109.5 . . ?
C54 C53 H53A 109.5 . . ?
C54 C53 H53B 109.5 . . ?
C54 C53 H53C 109.5 . . ?
C55 C54 C53 122.0(14) . . ?
C59 C54 C53 122.3(15) . . ?
C59 C54 C55 115.6(17) . . ?
C54 C55 H55 120.1 . . ?
C56 C55 C54 119.9(13) . . ?
C56 C55 H55 120.1 . . ?
C55 C56 H56 118.3 . . ?
C57 C56 C55 123.3(16) . . ?
C57 C56 H56 118.3 . . ?
C56 C57 H57 121.3 . . ?
C56 C57 C58 117.4(14) . . ?
C58 C57 H57 121.3 . . ?
C57 C58 H58 119.3 . . ?
C59 C58 C57 121.4(11) . . ?
C59 C58 H58 119.3 . . ?
C54 C59 H59 119.1 . . ?
C58 C59 C54 121.9(13) . . ?
C58 C59 H59 119.1 . . ?
H53D C53A H53E 109.5 . . ?
H53D C53A H53F 109.5 . . ?
H53E C53A H53F 109.5 . . ?
C54A C53A H53D 109.5 . . ?
C54A C53A H53E 109.5 . . ?
C54A C53A H53F 109.5 . . ?
C55A C54A C53A 122.3(15) . . ?
C55A C54A C59A 117.5(17) . . ?
C59A C54A C53A 120.1(14) . . ?
C54A C55A H55A 119.7 . . ?
C56A C55A C54A 120.6(14) . . ?
C56A C55A H55A 119.7 . . ?
C55A C56A H56A 119.4 . . ?
C55A C56A C57A 121.2(13) . . ?
C57A C56A H56A 119.4 . . ?
C56A C57A H57A 120.5 . . ?
C58A C57A C56A 119.1(16) . . ?
C58A C57A H57A 120.5 . . ?
C57A C58A H58A 118.6 . . ?
C57A C58A C59A 122.8(17) . . ?
C59A C58A H58A 118.6 . . ?
C54A C59A H59A 120.7 . . ?
C58A C59A C54A 118.7(13) . . ?
C58A C59A H59A 120.7 . . ?
H60A C60 H60B 109.5 . . ?
H60A C60 H60C 109.5 . . ?
H60B C60 H60C 109.5 . . ?
C61 C60 H60A 109.5 . . ?
C61 C60 H60B 109.5 . . ?
C61 C60 H60C 109.5 . . ?
C62 C61 C60 122.1(10) . . ?
C62 C61 C66 115.3(12) . . ?
C66 C61 C60 122.6(9) . . ?
C61 C62 H62 120.2 . . ?
C63 C62 C61 119.7(12) . . ?
C63 C62 H62 120.2 . . ?
C62 C63 H63 118.9 . . ?
C64 C63 C62 122.2(13) . . ?
C64 C63 H63 118.9 . . ?
C63 C64 H64 118.6 . . ?
C63 C64 C65 122.8(17) . . ?
C65 C64 H64 118.6 . . ?
C64 C65 H65 119.2 . . ?
C64 C65 C66 121.6(13) . . ?
C66 C65 H65 119.2 . . ?
C61 C66 H66 120.7 . . ?
C65 C66 C61 118.5(12) . . ?
C65 C66 H66 120.7 . . ?

loop_
_geom_bond_atom_site_label_1
_geom_bond_atom_site_label_2
_geom_bond_distance
_geom_bond_site_symmetry_2
_geom_bond_publ_flag
U1 S1 2.8310(7) . ?
U1 S2 2.8848(7) . ?
U1 S3 2.9488(7) . ?
U1 N1 1.993(3) . ?
U1 N2 1.977(3) . ?
U1 C1 2.781(3) . ?
U1 C2 2.732(3) . ?
U1 C3 2.734(3) . ?
U1 C4 2.760(3) . ?
U1 C5 2.777(3) . ?
Mo1 S1 2.3209(7) . ?
Mo1 S2 2.4236(7) . ?
Mo1 S4 2.3698(7) . ?
Mo1 C11 2.366(3) . ?
Mo1 C12 2.380(3) . ?
Mo1 C13 2.382(3) . ?
Mo1 C14 2.347(3) . ?
Mo1 C15 2.353(3) . ?
Mo2 S1 2.3135(7) . ?
Mo2 S3 2.4265(8) . ?
Mo2 S4 2.3663(8) . ?
Mo2 C21 2.348(3) . ?
Mo2 C22 2.404(3) . ?
Mo2 C23 2.377(3) . ?
Mo2 C24 2.364(3) . ?
Mo2 C25 2.353(3) . ?
Zr1 S2 2.4626(7) . ?
Zr1 S3 2.4560(7) . ?
Zr1 S4 2.4279(7) . ?
Zr1 C31 2.543(3) . ?
Zr1 C32 2.528(3) . ?
Zr1 C33 2.538(3) . ?
Zr1 C34 2.513(3) . ?
Zr1 C35 2.539(3) . ?
N1 C41 1.373(4) . ?
N2 C47 1.374(4) . ?
C1 C2 1.418(5) . ?
C1 C5 1.432(5) . ?
C1 C6 1.501(5) . ?
C2 C3 1.430(5) . ?
C2 C7 1.506(4) . ?
C3 C4 1.428(4) . ?
C3 C8 1.487(5) . ?
C4 C5 1.413(5) . ?
C4 C9 1.501(5) . ?
C5 C10 1.504(4) . ?
C6 H6A 0.9800 . ?
C6 H6B 0.9800 . ?
C6 H6C 0.9800 . ?
C7 H7A 0.9800 . ?
C7 H7B 0.9800 . ?
C7 H7C 0.9800 . ?
C8 H8A 0.9800 . ?
C8 H8B 0.9800 . ?
C8 H8C 0.9800 . ?
C9 H9A 0.9800 . ?
C9 H9B 0.9800 . ?
C9 H9C 0.9800 . ?
C10 H10A 0.9800 . ?
C10 H10B 0.9800 . ?
C10 H10C 0.9800 . ?
C11 C12 1.432(4) . ?
C11 C15 1.424(4) . ?
C11 C16 1.495(4) . ?
C12 C13 1.423(4) . ?
C12 C17 1.500(4) . ?
C13 C14 1.416(4) . ?
C13 C18 1.502(4) . ?
C14 C15 1.426(5) . ?
C14 C19 1.505(4) . ?
C15 C20 1.502(4) . ?
C16 H16A 0.9800 . ?
C16 H16B 0.9800 . ?
C16 H16C 0.9800 . ?
C17 H17A 0.9800 . ?
C17 H17B 0.9800 . ?
C17 H17C 0.9800 . ?
C18 H18A 0.9800 . ?
C18 H18B 0.9800 . ?
C18 H18C 0.9800 . ?
C19 H19A 0.9800 . ?
C19 H19B 0.9800 . ?
C19 H19C 0.9800 . ?
C20 H20A 0.9800 . ?
C20 H20B 0.9800 . ?
C20 H20C 0.9800 . ?
C21 C22 1.430(5) . ?
C21 C25 1.423(5) . ?
C21 C26 1.508(5) . ?
C22 C23 1.428(5) . ?
C22 C27 1.489(5) . ?
C23 C24 1.423(5) . ?
C23 C28 1.505(5) . ?
C24 C25 1.425(5) . ?
C24 C29 1.494(5) . ?
C25 C30 1.496(5) . ?
C26 H26A 0.9800 . ?
C26 H26B 0.9800 . ?
C26 H26C 0.9800 . ?
C27 H27A 0.9800 . ?
C27 H27B 0.9800 . ?
C27 H27C 0.9800 . ?
C28 H28A 0.9800 . ?
C28 H28B 0.9800 . ?
C28 H28C 0.9800 . ?
C29 H29A 0.9800 . ?
C29 H29B 0.9800 . ?
C29 H29C 0.9800 . ?
C30 H30A 0.9800 . ?
C30 H30B 0.9800 . ?
C30 H30C 0.9800 . ?
C31 C32 1.417(5) . ?
C31 C35 1.421(4) . ?
C31 C36 1.503(5) . ?
C32 C33 1.413(5) . ?
C32 C37 1.513(4) . ?
C33 C34 1.427(4) . ?
C33 C38 1.502(5) . ?
C34 C35 1.422(5) . ?
C34 C39 1.506(4) . ?
C35 C40 1.508(4) . ?
C36 H36A 0.9800 . ?
C36 H36B 0.9800 . ?
C36 H36C 0.9800 . ?
C37 H37A 0.9800 . ?
C37 H37B 0.9800 . ?
C37 H37C 0.9800 . ?
C38 H38A 0.9800 . ?
C38 H38B 0.9800 . ?
C38 H38C 0.9800 . ?
C39 H39A 0.9800 . ?
C39 H39B 0.9800 . ?
C39 H39C 0.9800 . ?
C40 H40A 0.9800 . ?
C40 H40B 0.9800 . ?
C40 H40C 0.9800 . ?
C41 C42 1.402(5) . ?
C41 C46 1.409(5) . ?
C42 H42 0.9500 . ?
C42 C43 1.388(5) . ?
C43 H43 0.9500 . ?
C43 C44 1.399(6) . ?
C44 H44 0.9500 . ?
C44 C45 1.380(6) . ?
C45 H45 0.9500 . ?
C45 C46 1.386(5) . ?
C46 H46 0.9500 . ?
C47 C48 1.397(6) . ?
C47 C52 1.401(5) . ?
C48 H48 0.9500 . ?
C48 C49 1.384(6) . ?
C49 H49 0.9500 . ?
C49 C50 1.379(8) . ?
C50 H50 0.9500 . ?
C50 C51 1.377(8) . ?
C51 H51 0.9500 . ?
C51 C52 1.387(6) . ?
C52 H52 0.9500 . ?
C53 H53A 0.9800 . ?
C53 H53B 0.9800 . ?
C53 H53C 0.9800 . ?
C53 C54 1.49(2) . ?
C54 C55 1.418(17) . ?
C54 C59 1.403(16) . ?
C55 H55 0.9500 . ?
C55 C56 1.359(17) . ?
C56 H56 0.9500 . ?
C56 C57 1.357(14) . ?
C57 H57 0.9500 . ?
C57 C58 1.368(12) . ?
C58 H58 0.9500 . ?
C58 C59 1.364(14) . ?
C59 H59 0.9500 . ?
C53A H53D 0.9800 . ?
C53A H53E 0.9800 . ?
C53A H53F 0.9800 . ?
C53A C54A 1.48(2) . ?
C54A C55A 1.408(17) . ?
C54A C59A 1.412(17) . ?
C55A H55A 0.9500 . ?
C55A C56A 1.349(15) . ?
C56A H56A 0.9500 . ?
C56A C57A 1.365(13) . ?
C57A H57A 0.9500 . ?
C57A C58A 1.348(15) . ?
C58A H58A 0.9500 . ?
C58A C59A 1.361(19) . ?
C59A H59A 0.9500 . ?
C60 H60A 0.9800 . ?
C60 H60B 0.9800 . ?
C60 H60C 0.9800 . ?
C60 C61 1.51(2) . ?
C61 C62 1.440(14) . ?
C61 C66 1.466(14) . ?
C62 H62 0.9500 . ?
C62 C63 1.373(12) . ?
C63 H63 0.9500 . ?
C63 C64 1.301(17) . ?
C64 H64 0.9500 . ?
C64 C65 1.318(16) . ?
C65 H65 0.9500 . ?
C65 C66 1.388(13) . ?
C66 H66 0.9500 . ?

loop_
_geom_torsion_atom_site_label_1
_geom_torsion_atom_site_label_2
_geom_torsion_atom_site_label_3
_geom_torsion_atom_site_label_4
_geom_torsion
_geom_torsion_site_symmetry_1
_geom_torsion_site_symmetry_2
_geom_torsion_site_symmetry_3
_geom_torsion_site_symmetry_4
_geom_torsion_publ_flag
U1 N1 C41 C42 -3.4(12) . . . . ?
U1 N1 C41 C46 177.9(9) . . . . ?
U1 C1 C2 C3 69.0(2) . . . . ?
U1 C1 C2 C7 -115.5(3) . . . . ?
U1 C1 C5 C4 -68.0(2) . . . . ?
U1 C1 C5 C10 118.9(3) . . . . ?
U1 C2 C3 C4 69.6(2) . . . . ?
U1 C2 C3 C8 -115.3(3) . . . . ?
U1 C3 C4 C5 68.6(2) . . . . ?
U1 C3 C4 C9 -119.8(3) . . . . ?
U1 C4 C5 C1 68.5(2) . . . . ?
U1 C4 C5 C10 -118.5(3) . . . . ?
Mo1 C11 C12 C13 -64.4(2) . . . . ?
Mo1 C11 C12 C17 120.7(3) . . . . ?
Mo1 C11 C15 C14 64.3(2) . . . . ?
Mo1 C11 C15 C20 -121.9(3) . . . . ?
Mo1 C12 C13 C14 -62.7(2) . . . . ?
Mo1 C12 C13 C18 124.4(3) . . . . ?
Mo1 C13 C14 C15 -64.8(2) . . . . ?
Mo1 C13 C14 C19 124.0(3) . . . . ?
Mo1 C14 C15 C11 -64.9(2) . . . . ?
Mo1 C14 C15 C20 121.2(3) . . . . ?
Mo2 C21 C22 C23 62.4(2) . . . . ?
Mo2 C21 C22 C27 -122.1(3) . . . . ?
Mo2 C21 C25 C24 -64.7(2) . . . . ?
Mo2 C21 C25 C30 122.5(3) . . . . ?
Mo2 C22 C23 C24 64.3(2) . . . . ?
Mo2 C22 C23 C28 -122.6(3) . . . . ?
Mo2 C23 C24 C25 63.8(2) . . . . ?
Mo2 C23 C24 C29 -122.5(3) . . . . ?
Mo2 C24 C25 C21 64.3(2) . . . . ?
Mo2 C24 C25 C30 -122.9(3) . . . . ?
Zr1 C31 C32 C33 66.9(2) . . . . ?
Zr1 C31 C32 C37 -118.8(3) . . . . ?
Zr1 C31 C35 C34 -65.5(2) . . . . ?
Zr1 C31 C35 C40 121.6(3) . . . . ?
Zr1 C32 C33 C34 65.2(2) . . . . ?
Zr1 C32 C33 C38 -120.9(3) . . . . ?
Zr1 C33 C34 C35 67.6(2) . . . . ?
Zr1 C33 C34 C39 -116.3(3) . . . . ?
Zr1 C34 C35 C31 66.3(2) . . . . ?
Zr1 C34 C35 C40 -120.6(3) . . . . ?
N1 C41 C42 C43 -176.1(3) . . . . ?
N1 C41 C46 C45 177.2(3) . . . . ?
N2 C47 C48 C49 177.4(4) . . . . ?
N2 C47 C52 C51 -177.0(3) . . . . ?
C1 C2 C3 U1 -70.5(2) . . . . ?
C1 C2 C3 C4 -0.8(3) . . . . ?
C1 C2 C3 C8 174.3(3) . . . . ?
C2 C1 C5 U1 66.3(2) . . . . ?
C2 C1 C5 C4 -1.8(4) . . . . ?
C2 C1 C5 C10 -174.8(3) . . . . ?
C2 C3 C4 U1 -68.8(2) . . . . ?
C2 C3 C4 C5 -0.3(3) . . . . ?
C2 C3 C4 C9 171.4(3) . . . . ?
C3 C4 C5 U1 -67.3(2) . . . . ?
C3 C4 C5 C1 1.3(4) . . . . ?
C3 C4 C5 C10 174.2(3) . . . . ?
C5 C1 C2 U1 -67.4(2) . . . . ?
C5 C1 C2 C3 1.6(4) . . . . ?
C5 C1 C2 C7 177.1(3) . . . . ?
C6 C1 C2 U1 119.4(3) . . . . ?
C6 C1 C2 C3 -171.6(3) . . . . ?
C6 C1 C2 C7 3.9(5) . . . . ?
C6 C1 C5 U1 -120.4(3) . . . . ?
C6 C1 C5 C4 171.5(3) . . . . ?
C6 C1 C5 C10 -1.6(5) . . . . ?
C7 C2 C3 U1 114.1(3) . . . . ?
C7 C2 C3 C4 -176.3(3) . . . . ?
C7 C2 C3 C8 -1.2(5) . . . . ?
C8 C3 C4 U1 116.0(3) . . . . ?
C8 C3 C4 C5 -175.5(3) . . . . ?
C8 C3 C4 C9 -3.8(5) . . . . ?
C9 C4 C5 U1 121.2(3) . . . . ?
C9 C4 C5 C1 -170.3(3) . . . . ?
C9 C4 C5 C10 2.7(5) . . . . ?
C11 C12 C13 Mo1 63.8(2) . . . . ?
C11 C12 C13 C14 1.1(3) . . . . ?
C11 C12 C13 C18 -171.7(3) . . . . ?
C12 C11 C15 Mo1 -64.5(2) . . . . ?
C12 C11 C15 C14 -0.2(3) . . . . ?
C12 C11 C15 C20 173.6(3) . . . . ?
C12 C13 C14 Mo1 63.6(2) . . . . ?
C12 C13 C14 C15 -1.2(3) . . . . ?
C12 C13 C14 C19 -172.5(3) . . . . ?
C13 C14 C15 Mo1 65.7(2) . . . . ?
C13 C14 C15 C11 0.8(3) . . . . ?
C13 C14 C15 C20 -173.1(3) . . . . ?
C15 C11 C12 Mo1 63.8(2) . . . . ?
C15 C11 C12 C13 -0.6(3) . . . . ?
C15 C11 C12 C17 -175.5(3) . . . . ?
C16 C11 C12 Mo1 -121.1(3) . . . . ?
C16 C11 C12 C13 174.5(3) . . . . ?
C16 C11 C12 C17 -0.4(5) . . . . ?
C16 C11 C15 Mo1 120.5(3) . . . . ?
C16 C11 C15 C14 -175.2(3) . . . . ?
C16 C11 C15 C20 -1.4(5) . . . . ?
C17 C12 C13 Mo1 -121.3(3) . . . . ?
C17 C12 C13 C14 175.9(3) . . . . ?
C17 C12 C13 C18 3.1(5) . . . . ?
C18 C13 C14 Mo1 -123.6(3) . . . . ?
C18 C13 C14 C15 171.6(3) . . . . ?
C18 C13 C14 C19 0.4(5) . . . . ?
C19 C14 C15 Mo1 -123.0(3) . . . . ?
C19 C14 C15 C11 172.2(3) . . . . ?
C19 C14 C15 C20 -1.8(5) . . . . ?
C21 C22 C23 Mo2 -61.6(2) . . . . ?
C21 C22 C23 C24 2.7(3) . . . . ?
C21 C22 C23 C28 175.8(3) . . . . ?
C22 C21 C25 Mo2 66.6(2) . . . . ?
C22 C21 C25 C24 1.8(3) . . . . ?
C22 C21 C25 C30 -170.9(3) . . . . ?
C22 C23 C24 Mo2 -65.4(2) . . . . ?
C22 C23 C24 C25 -1.6(3) . . . . ?
C22 C23 C24 C29 172.1(3) . . . . ?
C23 C24 C25 Mo2 -64.4(2) . . . . ?
C23 C24 C25 C21 -0.1(3) . . . . ?
C23 C24 C25 C30 172.7(3) . . . . ?
C25 C21 C22 Mo2 -65.2(2) . . . . ?
C25 C21 C22 C23 -2.8(3) . . . . ?
C25 C21 C22 C27 172.7(3) . . . . ?
C26 C21 C22 Mo2 121.2(3) . . . . ?
C26 C21 C22 C23 -176.4(3) . . . . ?
C26 C21 C22 C27 -0.9(5) . . . . ?
C26 C21 C25 Mo2 -120.0(3) . . . . ?
C26 C21 C25 C24 175.3(3) . . . . ?
C26 C21 C25 C30 2.6(5) . . . . ?
C27 C22 C23 Mo2 123.1(3) . . . . ?
C27 C22 C23 C24 -172.6(3) . . . . ?
C27 C22 C23 C28 0.5(5) . . . . ?
C28 C23 C24 Mo2 121.2(3) . . . . ?
C28 C23 C24 C25 -175.0(3) . . . . ?
C28 C23 C24 C29 -1.2(5) . . . . ?
C29 C24 C25 Mo2 121.9(3) . . . . ?
C29 C24 C25 C21 -173.8(3) . . . . ?
C29 C24 C25 C30 -1.0(5) . . . . ?
C31 C32 C33 Zr1 -67.0(2) . . . . ?
C31 C32 C33 C34 -1.8(4) . . . . ?
C31 C32 C33 C38 172.1(3) . . . . ?
C32 C31 C35 Zr1 65.6(2) . . . . ?
C32 C31 C35 C34 0.1(4) . . . . ?
C32 C31 C35 C40 -172.9(3) . . . . ?
C32 C33 C34 Zr1 -65.7(2) . . . . ?
C32 C33 C34 C35 1.9(4) . . . . ?
C32 C33 C34 C39 178.0(3) . . . . ?
C33 C34 C35 Zr1 -67.5(2) . . . . ?
C33 C34 C35 C31 -1.2(4) . . . . ?
C33 C34 C35 C40 171.9(3) . . . . ?
C35 C31 C32 Zr1 -65.8(2) . . . . ?
C35 C31 C32 C33 1.1(4) . . . . ?
C35 C31 C32 C37 175.4(3) . . . . ?
C36 C31 C32 Zr1 122.3(3) . . . . ?
C36 C31 C32 C33 -170.8(3) . . . . ?
C36 C31 C32 C37 3.5(5) . . . . ?
C36 C31 C35 Zr1 -123.0(4) . . . . ?
C36 C31 C35 C34 171.5(3) . . . . ?
C36 C31 C35 C40 -1.4(6) . . . . ?
C37 C32 C33 Zr1 118.9(3) . . . . ?
C37 C32 C33 C34 -175.9(3) . . . . ?
C37 C32 C33 C38 -1.9(5) . . . . ?
C38 C33 C34 Zr1 120.2(3) . . . . ?
C38 C33 C34 C35 -172.2(3) . . . . ?
C38 C33 C34 C39 3.9(5) . . . . ?
C39 C34 C35 Zr1 116.4(3) . . . . ?
C39 C34 C35 C31 -177.4(3) . . . . ?
C39 C34 C35 C40 -4.2(5) . . . . ?
C41 C42 C43 C44 -1.8(5) . . . . ?
C42 C41 C46 C45 -1.5(5) . . . . ?
C42 C43 C44 C45 -0.2(6) . . . . ?
C43 C44 C45 C46 1.4(6) . . . . ?
C44 C45 C46 C41 -0.6(5) . . . . ?
C46 C41 C42 C43 2.6(5) . . . . ?
C47 C48 C49 C50 0.4(7) . . . . ?
C48 C47 C52 C51 2.1(5) . . . . ?
C48 C49 C50 C51 0.6(7) . . . . ?
C49 C50 C51 C52 -0.2(7) . . . . ?
C50 C51 C52 C47 -1.1(6) . . . . ?
C52 C47 C48 C49 -1.7(6) . . . . ?
C53 C54 C55 C56 171(4) . . . . ?
C53 C54 C59 C58 -177(4) . . . . ?
C54 C55 C56 C57 9(6) . . . . ?
C55 C54 C59 C58 -1(7) . . . . ?
C55 C56 C57 C58 -6(4) . . . . ?
C56 C57 C58 C59 0(3) . . . . ?
C57 C58 C59 C54 4(4) . . . . ?
C59 C54 C55 C56 -5(7) . . . . ?
C53A C54A C55A C56A -180(2) . . . . ?
C53A C54A C59A C58A 179(4) . . . . ?
C54A C55A C56A C57A -3(3) . . . . ?
C55A C54A C59A C58A -6(6) . . . . ?
C55A C56A C57A C58A 1(4) . . . . ?
C56A C57A C58A C59A -2(8) . . . . ?
C57A C58A C59A C54A 5(8) . . . . ?
C59A C54A C55A C56A 5(4) . . . . ?
C60 C61 C62 C63 179.0(15) . . . . ?
C60 C61 C66 C65 -179.1(14) . . . . ?
C61 C62 C63 C64 0(2) . . . . ?
C62 C61 C66 C65 0(2) . . . . ?
C62 C63 C64 C65 -1(3) . . . . ?
C63 C64 C65 C66 0(3) . . . . ?
C64 C65 C66 C61 0(2) . . . . ?
C66 C61 C62 C63 0(2) . . . . ?
